data_7156270
loop_
_publ_author_name
'Wang, Rui-Xiang'
'Yuan, Si-Tian'
'Liu, Jin-Biao'
'Wu, Jie'
'Qiu, Guanyinsheng'

_publ_section_title
;
 Regioselective 5-exo-dig oxy-cyclization of 2-alkynylbenzamide for the
 synthesis of isobenzofuran-1-imines and isobenzofuran.
;
_journal_issue 24
_journal_name_full 'Organic &amp; biomolecular chemistry'
_journal_page_first 4501
_journal_page_last 4508
_journal_paper_doi 10.1039/c8ob00779a
_journal_volume 16
_journal_year 2018
_chemical_formula_moiety '0.17(Br C15 O2)'
_chemical_formula_sum 'C H Br0 N O'
_chemical_formula_weight 43.03
_space_group_crystal_system monoclinic
_space_group_IT_number 14
_space_group_name_Hall '-P 2yn'
_space_group_name_H-M_alt 'P 1 21/n 1'
_symmetry_space_group_name_Hall '-P 2yn'
_symmetry_space_group_name_H-M 'P 1 21/n 1'
_atom_sites_solution_primary dual
_audit_creation_date 2018-03-22
_audit_creation_method
;
Olex2 1.2-alpha
(compiled 2018.01.22 svn.r3481 for OlexSys, GUI svn.r5457)
;
_audit_update_record
;
2018-04-02 deposited with the CCDC.
2018-05-30 downloaded from the CCDC.
;
_cell_angle_alpha 90
_cell_angle_beta 116.689(8)
_cell_angle_gamma 90
_cell_formula_units_Z 23
_cell_length_a 7.8543(5)
_cell_length_b 20.6582(9)
_cell_length_c 8.3912(5)
_cell_measurement_reflns_used 2364
_cell_measurement_temperature 293(2)
_cell_measurement_theta_max 72.2080
_cell_measurement_theta_min 4.3140
_cell_volume 1216.46(15)
_computing_cell_refinement 'CrysAlisPro 1.171.39.29c (Rigaku OD, 2017)'
_computing_data_collection 'CrysAlisPro 1.171.39.29c (Rigaku OD, 2017)'
_computing_data_reduction 'CrysAlisPro 1.171.39.29c (Rigaku OD, 2017)'
_computing_molecular_graphics 'Olex2 (Dolomanov et al., 2009)'
_computing_publication_material 'Olex2 (Dolomanov et al., 2009)'
_computing_structure_refinement 'ShelXL (Sheldrick, 2015)'
_computing_structure_solution 'ShelXT (Sheldrick, 2015)'
_diffrn_ambient_temperature 293(2)
_diffrn_detector 'CCD plate'
_diffrn_detector_area_resol_mean 16.0802
_diffrn_detector_type Eos
_diffrn_measured_fraction_theta_full 0.995
_diffrn_measured_fraction_theta_max 0.968
_diffrn_measurement_details
;
List of Runs (angles in degrees, time in seconds):
  # Type    Start    End  Width  t~exp~   \w     \q     \k     \f   Frames
#--------------------------------------------------------------------------
  1  \w     49.00  97.00   1.00   11.23    --   35.96  57.00   0.00   48
  2  \w     65.00 106.00   1.00   11.23    --   35.96 178.00 -30.00   41
  3  \w     65.00  93.00   1.00   11.23    --   35.96-178.00 120.00   28
  4  \w    -15.00  12.00   1.00   11.23    --   35.96 -77.00 150.00   27
  5  \w     17.00  62.00   1.00   11.23    --   35.96 -77.00 150.00   45
  6  \w     26.00  73.00   1.00   11.23    --   35.96  57.00 -30.00   47
  7  \w     -7.00  55.00   1.00   11.23    --   35.96 -38.00  30.00   62
  8  \w     39.00  94.00   1.00   44.92    --  108.00 -95.00-180.00   55
  9  \w    108.00 176.00   1.00   44.92    --  108.00  45.00 -60.00   68
 10  \w     64.00 115.00   1.00   44.92    --  108.00 -77.00 -90.00   51
 11  \w     93.00 126.00   1.00   44.92    --  108.00  61.00 -90.00   33
 12  \w     90.00 144.00   1.00   44.92    --  108.00  61.00-180.00   54
 13  \w     96.00 175.00   1.00   44.92    --  108.00  61.00  30.00   79
 14  \w     51.00  88.00   1.00   44.92    --  108.00 -95.00 -90.00   37
 15  \w     65.00 137.00   1.00   44.92    --  108.00 178.00-150.00   72
;
_diffrn_measurement_device 'four-circle diffractometer'
_diffrn_measurement_device_type 'Xcalibur, Eos, Gemini'
_diffrn_measurement_method '\w scans'
_diffrn_orient_matrix_type 'CrysAlisPro convention (1999,Acta A55,543-557)'
_diffrn_orient_matrix_UB_11 0.0177471000
_diffrn_orient_matrix_UB_12 -0.0700110000
_diffrn_orient_matrix_UB_13 0.0690406000
_diffrn_orient_matrix_UB_21 -0.1838073000
_diffrn_orient_matrix_UB_22 -0.0183964000
_diffrn_orient_matrix_UB_23 -0.1667764000
_diffrn_orient_matrix_UB_31 0.1187694000
_diffrn_orient_matrix_UB_32 -0.0179399000
_diffrn_orient_matrix_UB_33 -0.0980277000
_diffrn_radiation_monochromator graphite
_diffrn_radiation_probe x-ray
_diffrn_radiation_type CuK\a
_diffrn_radiation_wavelength 1.54184
_diffrn_reflns_av_R_equivalents 0.0138
_diffrn_reflns_av_unetI/netI 0.0153
_diffrn_reflns_Laue_measured_fraction_full 0.995
_diffrn_reflns_Laue_measured_fraction_max 0.968
_diffrn_reflns_limit_h_max 9
_diffrn_reflns_limit_h_min -9
_diffrn_reflns_limit_k_max 25
_diffrn_reflns_limit_k_min -25
_diffrn_reflns_limit_l_max 8
_diffrn_reflns_limit_l_min -10
_diffrn_reflns_number 4094
_diffrn_reflns_point_group_measured_fraction_full 0.995
_diffrn_reflns_point_group_measured_fraction_max 0.968
_diffrn_reflns_theta_full 67.684
_diffrn_reflns_theta_max 72.090
_diffrn_reflns_theta_min 4.280
_diffrn_source 'fine-focus sealed X-ray tube'
_diffrn_source_type 'Enhance (Cu) X-ray Source'
_exptl_absorpt_coefficient_mu 1.073
_exptl_absorpt_correction_T_max 1.00000
_exptl_absorpt_correction_T_min 0.28377
_exptl_absorpt_correction_type multi-scan
_exptl_absorpt_process_details
;
CrysAlisPro 1.171.39.29c (Rigaku Oxford Diffraction, 2017)
Empirical absorption correction using spherical harmonics,
 implemented in SCALE3 ABSPACK scaling algorithm.
;
_exptl_crystal_density_diffrn 1.351
_exptl_crystal_F_000 506
_refine_diff_density_max 7.012
_refine_diff_density_min -5.863
_refine_diff_density_rms 0.319
_refine_ls_extinction_method none
_refine_ls_goodness_of_fit_ref 6.194
_refine_ls_hydrogen_treatment undef
_refine_ls_matrix_type full
_refine_ls_number_parameters 73
_refine_ls_number_reflns 2329
_refine_ls_number_restraints 0
_refine_ls_restrained_S_all 6.194
_refine_ls_R_factor_all 0.2157
_refine_ls_R_factor_gt 0.2119
_refine_ls_shift/su_max 0.002
_refine_ls_shift/su_mean 0.000
_refine_ls_structure_factor_coef Fsqd
_refine_ls_weighting_details 'w=1/[\s^2^(Fo^2^)+(0.1000P)^2^] where P=(Fo^2^+2Fc^2^)/3'
_refine_ls_weighting_scheme calc
_refine_ls_wR_factor_gt 0.6061
_refine_ls_wR_factor_ref 0.6139
_reflns_Friedel_coverage 0.000
_reflns_number_gt 2180
_reflns_number_total 2329
_reflns_threshold_expression 'I > 2\s(I)'
_cod_data_source_file c8ob00779a2.cif
_cod_data_source_block 20180321-1
_cod_depositor_comments 'Adding full bibliography for 7156270.cif.'
_cod_original_cell_volume 1216.46(14)
_cod_database_code 7156270
_shelx_shelxl_version_number 2014/7
_chemical_oxdiff_formula 'C H O N'
_chemical_oxdiff_usercomment 'C H N S Ni'
_shelx_space_group_comment
;
The symmetry employed for this shelxl refinement is uniquely defined
by the following loop, which should always be used as a source of
symmetry information in preference to the above space-group names.
They are only intended as comments.
;
_reflns_odcompleteness_completeness 99.51
_reflns_odcompleteness_iscentric 1
_reflns_odcompleteness_theta 66.97
_olex2_refinement_description
;
;
_olex2_date_sample_data_collection 2018-03-21
_olex2_submission_special_instructions 'No special instructions were received'
_oxdiff_exptl_absorpt_empirical_details
;
Empirical correction (ABSPACK) includes:
- Absorption correction using spherical harmonics
- Frame scaling
;
_oxdiff_exptl_absorpt_empirical_full_max 2.539
_oxdiff_exptl_absorpt_empirical_full_min 0.681

loop_
_space_group_symop_operation_xyz
'x, y, z'
'-x+1/2, y+1/2, -z+1/2'
'-x, -y, -z'
'x-1/2, -y-1/2, z-1/2'

loop_
_atom_site_label
_atom_site_type_symbol
_atom_site_fract_x
_atom_site_fract_y
_atom_site_fract_z
_atom_site_U_iso_or_equiv
_atom_site_adp_type
_atom_site_occupancy
_atom_site_site_symmetry_order
_atom_site_calc_flag
Br01 Br 0.6187(3) 0.66451(9) 0.8371(3) 0.0648(11) Uiso 1 1 d
O002 O 0.7310(14) 0.5183(5) 0.5728(14) 0.051(2) Uiso 1 1 d
O003 O 0.8051(17) 0.4150(6) 0.5685(16) 0.061(3) Uiso 1 1 d
C004 C 0.775(2) 0.4562(8) 0.641(2) 0.053(3) Uiso 1 1 d
C005 C 0.674(2) 0.7272(8) 0.252(2) 0.054(3) Uiso 1 1 d
C006 C 0.821(2) 0.6805(8) 0.325(2) 0.056(3) Uiso 1 1 d
C007 C 0.733(2) 0.5148(8) 0.866(2) 0.053(3) Uiso 1 1 d
C008 C 0.773(2) 0.4551(8) 0.821(2) 0.060(4) Uiso 1 1 d
C009 C 0.805(2) 0.6392(8) 0.448(2) 0.050(3) Uiso 1 1 d
C00A C 0.531(2) 0.7305(9) 0.304(2) 0.055(3) Uiso 1 1 d
C00B C 0.525(2) 0.6942(9) 0.432(2) 0.059(4) Uiso 1 1 d
C00C C 0.666(2) 0.6457(9) 0.511(2) 0.053(3) Uiso 1 1 d
C00D C 0.765(2) 0.4707(9) 1.139(2) 0.061(4) Uiso 1 1 d
C00E C 0.727(2) 0.5228(9) 1.027(2) 0.059(4) Uiso 1 1 d
C00F C 0.810(3) 0.3999(10) 0.925(3) 0.066(4) Uiso 1 1 d
C00G C 0.802(3) 0.4102(10) 1.086(3) 0.065(4) Uiso 1 1 d
C00H C 0.709(3) 0.5521(10) 0.712(3) 0.066(4) Uiso 1 1 d
C00I C 0.664(3) 0.6105(10) 0.668(3) 0.067(4) Uiso 1 1 d

loop_
_atom_type_symbol
_atom_type_description
_atom_type_scat_dispersion_real
_atom_type_scat_dispersion_imag
_atom_type_scat_source
C C 0.0181 0.0091 'International Tables Vol C Tables 4.2.6.8 and 6.1.1.4'
H H 0.0000 0.0000 'International Tables Vol C Tables 4.2.6.8 and 6.1.1.4'
N N 0.0311 0.0180 'International Tables Vol C Tables 4.2.6.8 and 6.1.1.4'
O O 0.0492 0.0322 'International Tables Vol C Tables 4.2.6.8 and 6.1.1.4'
Br Br -0.6763 1.2805 'International Tables Vol C Tables 4.2.6.8 and 6.1.1.4'

loop_
_geom_angle_atom_site_label_1
_geom_angle_atom_site_label_2
_geom_angle_atom_site_label_3
_geom_angle
C004 O002 C00H 102.2(13)
O002 C004 C008 108.4(13)
O003 C004 O002 123.0(15)
O003 C004 C008 128.7(16)
C00A C005 C006 121.4(16)
C009 C006 C005 114.0(16)
C008 C007 C00E 119.4(16)
C008 C007 C00H 100.8(16)
C00E C007 C00H 139.8(17)
C007 C008 C004 111.7(15)
C007 C008 C00F 125.4(18)
C00F C008 C004 123.0(16)
C006 C009 C00C 124.3(15)
C00B C00A C005 124.0(16)
C00A C00B C00C 118.2(16)
C009 C00C C00B 117.7(15)
C009 C00C C00I 126.2(15)
C00B C00C C00I 115.8(15)
C00E C00D C00G 119.4(18)
C00D C00E C007 119.1(17)
C008 C00F C00G 113.3(19)
C00F C00G C00D 123.4(19)
C007 C00H O002 117.0(16)
C00I C00H O002 110.4(17)
C00I C00H C007 133(2)
C00C C00I Br01 115.8(13)
C00H C00I Br01 117.0(16)
C00H C00I C00C 126.7(19)

loop_
_geom_bond_atom_site_label_1
_geom_bond_atom_site_label_2
_geom_bond_distance
Br01 C00I 1.95(2)
O002 C004 1.38(2)
O002 C00H 1.44(2)
O003 C004 1.13(2)
C004 C008 1.51(2)
C005 C006 1.42(2)
C005 C00A 1.37(2)
C006 C009 1.39(2)
C007 C008 1.37(2)
C007 C00E 1.38(2)
C007 C00H 1.44(3)
C008 C00F 1.38(3)
C009 C00C 1.41(2)
C00A C00B 1.33(2)
C00B C00C 1.42(2)
C00C C00I 1.52(3)
C00D C00E 1.37(3)
C00D C00G 1.40(3)
C00F C00G 1.40(3)
C00H C00I 1.26(3)
